data_2019883
loop_
_publ_author_name
'Doan-Nguyen, Vicky V. T.'
'Carroll, Patrick J.'
'Murray, Christopher B.'

_publ_section_title
;
 Structure determination and modeling of monoclinic trioctylphosphine
 oxide
;
_journal_coeditor_code FN3187
_journal_issue 3
_journal_name_full 'Acta Crystallographica Section C'
_journal_page_first
;
;
_journal_paper_doi 10.1107/S2053229615003009
_journal_volume 71
_journal_year 2015
_chemical_formula_iupac 'C24 H51 O P'
_chemical_formula_moiety 'C24 H51 O P'
_chemical_formula_sum 'C24 H51 O P'
_chemical_formula_weight 386.62
_chemical_name_common 'Trioctylphosphine oxide'
_chemical_name_systematic 'Trioctylphosphine oxide'
_space_group_IT_number 14
_symmetry_cell_setting monoclinic
_symmetry_space_group_name_Hall '-P 2ybc'
_symmetry_space_group_name_H-M 'P 1 21/c 1'
_atom_sites_solution_hydrogens geom
_atom_sites_solution_primary direct
_audit_creation_method SHELXL-97
_cell_angle_alpha 90.00
_cell_angle_beta 99.4490(10)
_cell_angle_gamma 90.00
_cell_formula_units_Z 4
_cell_length_a 15.0889(4)
_cell_length_b 5.22520(10)
_cell_length_c 33.5535(9)
_cell_measurement_temperature 100.0(10)
_cell_volume 2609.55(11)
_computing_data_collection
;
APEX2 (Bruker, 2009)
;
_computing_data_reduction
;
SAINT (Bruker, 2009)
;
_computing_molecular_graphics
;
ORTEPII (Johnson, 1976)
;
_computing_publication_material
;
SHELXL97 (Sheldrick, 2008)
;
_computing_structure_refinement
;
SHELXL97 (Sheldrick, 2008)
;
_computing_structure_solution
;
SHELXS97 (Sheldrick, 2008)
;
_diffrn_ambient_temperature 100.0(10)
_diffrn_measured_fraction_theta_full 0.984
_diffrn_measured_fraction_theta_max 0.984
_diffrn_measurement_device 'CCD area-detector'
_diffrn_measurement_device_type 'Bruker APEXII'
_diffrn_measurement_method 'phi and omega scans'
_diffrn_radiation_monochromator graphite
_diffrn_radiation_source 'sealed tube'
_diffrn_radiation_type MoK\a
_diffrn_radiation_wavelength 0.71073
_diffrn_reflns_av_R_equivalents 0.0264
_diffrn_reflns_av_sigmaI/netI 0.0177
_diffrn_reflns_limit_h_max 19
_diffrn_reflns_limit_h_min -9
_diffrn_reflns_limit_k_max 6
_diffrn_reflns_limit_k_min -6
_diffrn_reflns_limit_l_max 43
_diffrn_reflns_limit_l_min -43
_diffrn_reflns_number 43246
_diffrn_reflns_theta_full 27.54
_diffrn_reflns_theta_max 27.54
_diffrn_reflns_theta_min 1.68
_exptl_absorpt_coefficient_mu 0.115
_exptl_absorpt_correction_T_max 0.7456
_exptl_absorpt_correction_T_min 0.7088
_exptl_absorpt_correction_type multi-scan
_exptl_absorpt_process_details
;
(SADABS; Sheldrick, 2007)
;
_exptl_crystal_colour colorless
_exptl_crystal_density_diffrn 0.984
_exptl_crystal_density_method 'not measured'
_exptl_crystal_description prism
_exptl_crystal_F_000 872
_exptl_crystal_size_max 0.38
_exptl_crystal_size_mid 0.24
_exptl_crystal_size_min 0.07
_refine_diff_density_max 0.408
_refine_diff_density_min -0.351
_refine_ls_extinction_method none
_refine_ls_goodness_of_fit_ref 1.099
_refine_ls_hydrogen_treatment constr
_refine_ls_matrix_type full
_refine_ls_number_parameters 239
_refine_ls_number_reflns 5926
_refine_ls_number_restraints 0
_refine_ls_restrained_S_all 1.099
_refine_ls_R_factor_all 0.0477
_refine_ls_R_factor_gt 0.0386
_refine_ls_shift/su_max 0.001
_refine_ls_shift/su_mean 0.000
_refine_ls_structure_factor_coef Fsqd
_refine_ls_weighting_details 'calc w=1/[\s^2^(Fo^2^)+(0.0421P)^2^+1.0549P] where P=(Fo^2^+2Fc^2^)/3'
_refine_ls_weighting_scheme calc
_refine_ls_wR_factor_gt 0.0968
_refine_ls_wR_factor_ref 0.1026
_reflns_number_gt 5115
_reflns_number_total 5926
_reflns_threshold_expression I>2sigma(I)
_cod_data_source_file fn3187sup1.cif
_cod_data_source_block I
_cod_original_sg_symbol_H-M 'P 21/c'
_cod_database_code 2019883
_cod_database_fobs_code 2019883

loop_
_symmetry_equiv_pos_as_xyz
'x, y, z'
'-x, y+1/2, -z+1/2'
'-x, -y, -z'
'x, -y-1/2, z-1/2'

loop_
_atom_site_type_symbol
_atom_site_label
_atom_site_fract_x
_atom_site_fract_y
_atom_site_fract_z
_atom_site_U_iso_or_equiv
_atom_site_adp_type
_atom_site_calc_flag
_atom_site_refinement_flags
_atom_site_occupancy
_atom_site_symmetry_multiplicity
P P1 0.964925(19) 0.28059(5) 0.807347(8) 0.01219(8) Uani d . 1 1
O O1 0.97088(6) 0.55665(15) 0.79639(2) 0.01736(18) Uani d . 1 1
C C1 1.06979(7) 0.1118(2) 0.80961(3) 0.0139(2) Uani d . 1 1
H H1a 1.0611 -0.0667 0.8159 0.018 Uiso calc R 1 1
H H1b 1.0888 0.1193 0.7834 0.018 Uiso calc R 1 1
C C2 1.14331(8) 0.2257(2) 0.84150(3) 0.0168(2) Uani d . 1 1
H H2a 1.1504 0.4052 0.8354 0.022 Uiso calc R 1 1
H H2b 1.1240 0.2160 0.8676 0.022 Uiso calc R 1 1
C C3 1.23423(8) 0.0937(2) 0.84433(3) 0.0167(2) Uani d . 1 1
H H3a 1.2273 -0.0874 0.8493 0.022 Uiso calc R 1 1
H H3b 1.2558 0.1115 0.8188 0.022 Uiso calc R 1 1
C C4 1.30304(8) 0.2070(2) 0.87799(4) 0.0199(2) Uani d . 1 1
H H4a 1.3125 0.3851 0.8717 0.026 Uiso calc R 1 1
H H4b 1.2782 0.2030 0.9029 0.026 Uiso calc R 1 1
C C5 1.39368(8) 0.0723(3) 0.88518(4) 0.0248(3) Uani d . 1 1
H H5a 1.3848 -0.1063 0.8914 0.033 Uiso calc R 1 1
H H5b 1.4197 0.0791 0.8606 0.033 Uiso calc R 1 1
C C6 1.45903(9) 0.1911(3) 0.91950(5) 0.0340(3) Uani d . 1 1
H H6a 1.4687 0.3686 0.9129 0.045 Uiso calc R 1 1
H H6b 1.4319 0.1890 0.9438 0.045 Uiso calc R 1 1
C C7 1.54930(11) 0.0577(4) 0.92834(6) 0.0550(5) Uani d . 1 1
H H7a 1.5770 0.0601 0.9042 0.073 Uiso calc R 1 1
H H7b 1.5401 -0.1197 0.9351 0.073 Uiso calc R 1 1
C C8 1.61270(15) 0.1832(6) 0.96298(9) 0.0929(10) Uani d . 1 1
H H8a 1.6269 0.3534 0.9553 0.139 Uiso calc R 1 1
H H8b 1.6669 0.0845 0.9689 0.139 Uiso calc R 1 1
H H8c 1.5842 0.1905 0.9865 0.139 Uiso calc R 1 1
C C9 0.93336(8) 0.2526(2) 0.85700(3) 0.0147(2) Uani d . 1 1
H H9a 0.9750 0.3552 0.8756 0.020 Uiso calc R 1 1
H H9b 0.8743 0.3285 0.8558 0.020 Uiso calc R 1 1
C C10 0.93063(8) -0.0148(2) 0.87519(3) 0.0159(2) Uani d . 1 1
H H10a 0.8877 -0.1195 0.8576 0.021 Uiso calc R 1 1
H H10b 0.9893 -0.0941 0.8770 0.021 Uiso calc R 1 1
C C11 0.90403(8) -0.0038(2) 0.91718(3) 0.0179(2) Uani d . 1 1
H H11a 0.9469 0.1032 0.9344 0.024 Uiso calc R 1 1
H H11b 0.8456 0.0773 0.9150 0.024 Uiso calc R 1 1
C C12 0.89991(8) -0.2624(2) 0.93744(3) 0.0163(2) Uani d . 1 1
H H12a 0.9581 -0.3450 0.9395 0.022 Uiso calc R 1 1
H H12b 0.8563 -0.3693 0.9206 0.022 Uiso calc R 1 1
C C13 0.87432(9) -0.2429(2) 0.97944(3) 0.0198(3) Uani d . 1 1
H H13a 0.9205 -0.1471 0.9967 0.026 Uiso calc R 1 1
H H13b 0.8187 -0.1474 0.9775 0.026 Uiso calc R 1 1
C C14 0.86248(8) -0.5003(2) 0.99905(3) 0.0176(2) Uani d . 1 1
H H14a 0.9182 -0.5959 1.0012 0.023 Uiso calc R 1 1
H H14b 0.8163 -0.5967 0.9818 0.023 Uiso calc R 1 1
C C15 0.83663(10) -0.4757(2) 1.04085(4) 0.0264(3) Uani d . 1 1
H H15a 0.8837 -0.3832 1.0582 0.035 Uiso calc R 1 1
H H15b 0.7820 -0.3755 1.0388 0.035 Uiso calc R 1 1
C C16 0.82193(11) -0.7311(3) 1.06044(4) 0.0302(3) Uani d . 1 1
H H16a 0.7737 -0.8211 1.0441 0.045 Uiso calc R 1 1
H H16b 0.8070 -0.7022 1.0868 0.045 Uiso calc R 1 1
H H16c 0.8759 -0.8313 1.0628 0.045 Uiso calc R 1 1
C C17 0.88283(7) 0.1070(2) 0.77284(3) 0.0141(2) Uani d . 1 1
H H17a 0.9013 0.1036 0.7465 0.019 Uiso calc R 1 1
H H17b 0.8807 -0.0683 0.7821 0.019 Uiso calc R 1 1
C C18 0.78867(8) 0.2239(2) 0.76869(3) 0.0171(2) Uani d . 1 1
H H18a 0.7684 0.2158 0.7946 0.023 Uiso calc R 1 1
H H18b 0.7917 0.4028 0.7613 0.023 Uiso calc R 1 1
C C19 0.72044(8) 0.0881(2) 0.73714(3) 0.0178(2) Uani d . 1 1
H H19a 0.7417 0.0921 0.7114 0.024 Uiso calc R 1 1
H H19b 0.7164 -0.0898 0.7449 0.024 Uiso calc R 1 1
C C20 0.62707(8) 0.2075(2) 0.73202(4) 0.0196(2) Uani d . 1 1
H H20a 0.6053 0.1997 0.7576 0.026 Uiso calc R 1 1
H H20b 0.6315 0.3866 0.7249 0.026 Uiso calc R 1 1
C C21 0.55913(8) 0.0772(2) 0.69986(4) 0.0210(3) Uani d . 1 1
H H21a 0.5533 -0.1005 0.7074 0.028 Uiso calc R 1 1
H H21b 0.5817 0.0802 0.6744 0.028 Uiso calc R 1 1
C C22 0.46664(8) 0.2019(3) 0.69385(4) 0.0225(3) Uani d . 1 1
H H22a 0.4435 0.1958 0.7191 0.030 Uiso calc R 1 1
H H22b 0.4726 0.3805 0.6869 0.030 Uiso calc R 1 1
C C23 0.39931(9) 0.0748(3) 0.66114(4) 0.0294(3) Uani d . 1 1
H H23a 0.3920 -0.1027 0.6684 0.039 Uiso calc R 1 1
H H23b 0.4228 0.0776 0.6359 0.039 Uiso calc R 1 1
C C24 0.30764(9) 0.2059(3) 0.65488(5) 0.0385(4) Uani d . 1 1
H H24a 0.2837 0.2022 0.6797 0.058 Uiso calc R 1 1
H H24b 0.2675 0.1176 0.6342 0.058 Uiso calc R 1 1
H H24c 0.3141 0.3803 0.6468 0.058 Uiso calc R 1 1

loop_
_atom_site_aniso_label
_atom_site_aniso_U_11
_atom_site_aniso_U_22
_atom_site_aniso_U_33
_atom_site_aniso_U_12
_atom_site_aniso_U_13
_atom_site_aniso_U_23
P1 0.01648(14) 0.00943(14) 0.01102(14) 0.00030(11) 0.00335(10) 0.00056(10)
O1 0.0257(4) 0.0109(4) 0.0163(4) 0.0000(3) 0.0058(3) 0.0012(3)
C1 0.0173(5) 0.0121(5) 0.0126(5) 0.0005(4) 0.0034(4) -0.0004(4)
C2 0.0170(5) 0.0167(6) 0.0169(5) -0.0007(4) 0.0033(4) -0.0026(4)
C3 0.0188(6) 0.0167(6) 0.0151(5) 0.0004(4) 0.0044(4) -0.0001(4)
C4 0.0170(6) 0.0221(6) 0.0206(6) -0.0002(5) 0.0034(4) -0.0023(5)
C5 0.0191(6) 0.0262(7) 0.0285(7) 0.0026(5) 0.0022(5) -0.0007(5)
C6 0.0203(6) 0.0389(8) 0.0398(8) 0.0019(6) -0.0037(6) -0.0038(7)
C7 0.0250(8) 0.0568(12) 0.0756(13) 0.0091(8) -0.0143(8) -0.0050(10)
C8 0.0389(11) 0.100(2) 0.121(2) 0.0108(12) -0.0427(13) -0.0212(17)
C9 0.0186(5) 0.0132(5) 0.0128(5) 0.0013(4) 0.0042(4) -0.0002(4)
C10 0.0209(6) 0.0147(5) 0.0130(5) 0.0001(4) 0.0050(4) 0.0005(4)
C11 0.0247(6) 0.0166(6) 0.0134(5) 0.0010(5) 0.0065(4) 0.0014(4)
C12 0.0208(6) 0.0158(6) 0.0131(5) 0.0003(4) 0.0049(4) 0.0009(4)
C13 0.0295(6) 0.0159(6) 0.0157(5) 0.0013(5) 0.0088(5) 0.0019(4)
C14 0.0230(6) 0.0164(6) 0.0143(5) -0.0007(5) 0.0059(4) 0.0008(4)
C15 0.0447(8) 0.0195(6) 0.0187(6) 0.0017(6) 0.0158(6) 0.0021(5)
C16 0.0481(9) 0.0243(7) 0.0215(6) -0.0031(6) 0.0157(6) 0.0049(5)
C17 0.0173(5) 0.0124(5) 0.0125(5) 0.0011(4) 0.0027(4) -0.0004(4)
C18 0.0179(5) 0.0161(6) 0.0173(5) 0.0019(4) 0.0029(4) -0.0023(4)
C19 0.0188(6) 0.0176(6) 0.0166(5) 0.0016(5) 0.0021(4) -0.0012(4)
C20 0.0181(6) 0.0207(6) 0.0198(6) 0.0009(5) 0.0029(4) -0.0018(5)
C21 0.0195(6) 0.0229(6) 0.0199(6) 0.0011(5) 0.0011(5) -0.0013(5)
C22 0.0186(6) 0.0250(6) 0.0236(6) 0.0001(5) 0.0024(5) 0.0007(5)
C23 0.0219(6) 0.0379(8) 0.0266(7) -0.0015(6) -0.0014(5) 0.0006(6)
C24 0.0207(7) 0.0525(10) 0.0397(8) -0.0011(7) -0.0034(6) 0.0061(7)

loop_
_atom_type_symbol
_atom_type_description
_atom_type_scat_dispersion_real
_atom_type_scat_dispersion_imag
_atom_type_scat_source
C C 0.0033 0.0016 'International Tables Vol C Tables 4.2.6.8 and 6.1.1.4'
H H 0.0000 0.0000 'International Tables Vol C Tables 4.2.6.8 and 6.1.1.4'
O O 0.0106 0.0060 'International Tables Vol C Tables 4.2.6.8 and 6.1.1.4'
P P 0.1023 0.0942 'International Tables Vol C Tables 4.2.6.8 and 6.1.1.4'

loop_
_geom_angle_atom_site_label_1
_geom_angle_atom_site_label_2
_geom_angle_atom_site_label_3
_geom_angle
O1 P1 C17 113.05(5)
O1 P1 C1 113.26(5)
C17 P1 C1 106.72(5)
O1 P1 C9 109.84(5)
C17 P1 C9 107.12(5)
C1 P1 C9 106.46(5)
C2 C1 P1 111.70(8)
C3 C2 C1 114.16(9)
C4 C3 C2 111.54(9)
C5 C4 C3 115.04(10)
C6 C5 C4 112.68(11)
C7 C6 C5 114.25(14)
C6 C7 C8 112.46(17)
C10 C9 P1 117.98(8)
C11 C10 C9 111.23(9)
C12 C11 C10 114.54(10)
C11 C12 C13 112.92(9)
C14 C13 C12 113.99(10)
C13 C14 C15 112.97(10)
C16 C15 C14 113.71(11)
C18 C17 P1 112.87(8)
C19 C18 C17 112.84(9)
C20 C19 C18 113.19(10)
C21 C20 C19 113.53(10)
C20 C21 C22 113.48(10)
C23 C22 C21 113.46(11)
C22 C23 C24 112.74(12)

loop_
_geom_bond_atom_site_label_1
_geom_bond_atom_site_label_2
_geom_bond_distance
P1 O1 1.4949(8)
P1 C17 1.7962(11)
P1 C1 1.8023(11)
P1 C9 1.8123(11)
C1 C2 1.5300(15)
C2 C3 1.5246(16)
C3 C4 1.5229(16)
C4 C5 1.5217(17)
C5 C6 1.5202(18)
C6 C7 1.516(2)
C7 C8 1.527(3)
C9 C10 1.5283(15)
C10 C11 1.5281(15)
C11 C12 1.5184(16)
C12 C13 1.5246(15)
C13 C14 1.5207(16)
C14 C15 1.5217(16)
C15 C16 1.5196(18)
C17 C18 1.5316(15)
C18 C19 1.5251(16)
C19 C20 1.5247(16)
C20 C21 1.5217(16)
C21 C22 1.5232(17)
C22 C23 1.5201(18)
C23 C24 1.527(2)
